data_4335228
loop_
_publ_author_name
'Samundeeswari Mariappan Balasekaran'
'Matthias Molski'
'Johann Spandl'
'Adelheid Hagenbach'
'Roger Alberto'
'Ulrich Abram'

_publ_contact_author
;
      Ulrich Abram
      Freie Universitaet Berlin
      Institute of Chemistry and Biochemistry
      Fabeckstrasse 34-36
      D-14195 Berlin
      Germany
;
_publ_contact_author_email ulrich.abram@fu-berlin.de
_publ_contact_author_fax '049 30 838 52676'
_publ_contact_author_phone '049 30 838 54002'
_publ_section_title
;
 Hexafluoridotechnetate(IV) Revisited
;
_journal_name_full 'Inorganic Chemistry'
_journal_page_first 7094
_journal_page_last 7099
_journal_paper_doi 10.1021/ic400775e
_journal_volume 52
_journal_year 2013
_chemical_formula_moiety 'F6 Tc, 2(N)'
_chemical_formula_sum 'F6 N2 Tc'
_chemical_formula_weight 240.00
_chemical_name_common 'Ammonium hexafluorotechnetate(IV)'
_chemical_name_systematic 'Ammonium hexafluorotechnetate(IV)'
_space_group_IT_number 164
_symmetry_cell_setting trigonal
_symmetry_space_group_name_Hall '-P 3 2"'
_symmetry_space_group_name_H-M 'P -3 m 1'
_atom_sites_solution_primary heavy
_audit_creation_method SHELXL-97
_cell_angle_alpha 90.00
_cell_angle_beta 90.00
_cell_angle_gamma 120.00
_cell_formula_units_Z 1
_cell_length_a 5.9430(10)
_cell_length_b 5.9430(10)
_cell_length_c 4.7380(10)
_cell_measurement_reflns_used 3857
_cell_measurement_temperature 200(2)
_cell_measurement_theta_max 29.21
_cell_measurement_theta_min 3.95
_cell_volume 144.92(5)
_computing_cell_refinement 'STOE X-AREA'
_computing_data_collection 'STOE X-AREA'
_computing_data_reduction 'STOE X-RED'
_computing_molecular_graphics Diamond
_computing_publication_material WinGx
_computing_structure_refinement 'SHELXL-97 (Sheldrick, 2008)'
_computing_structure_solution 'SHELXS-86 (Sheldrick, 2008)'
_diffrn_ambient_temperature 200(2)
_diffrn_detector_area_resol_mean 6.67
_diffrn_measured_fraction_theta_full 1.000
_diffrn_measured_fraction_theta_max 1.000
_diffrn_measurement_device_type 'STOE IPDS 2T'
_diffrn_measurement_method 'rotation method'
_diffrn_radiation_monochromator graphite
_diffrn_radiation_source 'fine-focus sealed tube'
_diffrn_radiation_type MoK\a
_diffrn_radiation_wavelength 0.71073
_diffrn_reflns_av_R_equivalents 0.1620
_diffrn_reflns_av_sigmaI/netI 0.0572
_diffrn_reflns_limit_h_max 7
_diffrn_reflns_limit_h_min -7
_diffrn_reflns_limit_k_max 7
_diffrn_reflns_limit_k_min -7
_diffrn_reflns_limit_l_max 6
_diffrn_reflns_limit_l_min -6
_diffrn_reflns_number 1366
_diffrn_reflns_theta_full 27.32
_diffrn_reflns_theta_max 27.32
_diffrn_reflns_theta_min 3.96
_diffrn_standards_decay_% 0.5
_exptl_absorpt_coefficient_mu 2.531
_exptl_absorpt_correction_T_max 0.7873
_exptl_absorpt_correction_T_min 0.4538
_exptl_absorpt_correction_type integration
_exptl_absorpt_process_details
;
P. Coppens in "Crystallographic Computing" ed F.R Ahmed, S.R. Hall 
and C.P.Huber, Copenhagen, Munksgaard, (1979) pp 255-270
;
_exptl_crystal_colour colorless
_exptl_crystal_density_diffrn 2.750
_exptl_crystal_description plate
_exptl_crystal_F_000 111
_exptl_crystal_size_max 0.300
_exptl_crystal_size_mid 0.177
_exptl_crystal_size_min 0.030
_refine_diff_density_max 2.161
_refine_diff_density_min -1.199
_refine_diff_density_rms 0.283
_refine_ls_extinction_method none
_refine_ls_goodness_of_fit_ref 1.389
_refine_ls_hydrogen_treatment none
_refine_ls_matrix_type full
_refine_ls_number_parameters 12
_refine_ls_number_reflns 147
_refine_ls_number_restraints 0
_refine_ls_restrained_S_all 1.389
_refine_ls_R_factor_all 0.0544
_refine_ls_R_factor_gt 0.0544
_refine_ls_shift/su_max 0.000
_refine_ls_shift/su_mean 0.000
_refine_ls_structure_factor_coef Fsqd
_refine_ls_weighting_details 'calc w=1/[\s^2^(Fo^2^)+(0.1000P)^2^+0.0000P] where P=(Fo^2^+2Fc^2^)/3'
_refine_ls_weighting_scheme calc
_refine_ls_wR_factor_gt 0.1670
_refine_ls_wR_factor_ref 0.1670
_reflns_number_gt 147
_reflns_number_total 147
_reflns_threshold_expression >2\s(I)
_cod_data_source_file ic400775e_si_001_2.cif
_cod_data_source_block nh42tcf6
_cod_database_code 4335228

loop_
_symmetry_equiv_pos_as_xyz
'x, y, z'
'-y, x-y, z'
'y, x, -z'
'-x+y, -x, z'
'-x, -x+y, -z'
'x-y, -y, -z'
'-x, -y, -z'
'y, -x+y, -z'
'-y, -x, z'
'x-y, x, -z'
'x, x-y, z'
'-x+y, y, z'

loop_
_atom_site_label
_atom_site_type_symbol
_atom_site_fract_x
_atom_site_fract_y
_atom_site_fract_z
_atom_site_U_iso_or_equiv
_atom_site_adp_type
_atom_site_occupancy
_atom_site_symmetry_multiplicity
_atom_site_calc_flag
_atom_site_refinement_flags
_atom_site_attached_hydrogens
Tc1 Tc 0.0000 0.0000 0.0000 0.0310(8) Uani 1 12 d S 0
F1 F 0.3109(12) 0.1554(6) 0.2247(11) 0.0398(13) Uani 1 2 d S 0
N1 N 0.3333 0.6667 0.302(2) 0.017(2) Uani 1 6 d S 4

loop_
_atom_site_aniso_label
_atom_site_aniso_U_11
_atom_site_aniso_U_22
_atom_site_aniso_U_33
_atom_site_aniso_U_23
_atom_site_aniso_U_13
_atom_site_aniso_U_12
Tc1 0.0273(9) 0.0273(9) 0.0383(11) 0.000 0.000 0.0136(5)
F1 0.031(3) 0.038(2) 0.048(3) -0.0022(12) -0.004(2) 0.0155(15)
N1 0.012(3) 0.012(3) 0.027(4) 0.000 0.000 0.0060(15)

loop_
_atom_type_symbol
_atom_type_description
_atom_type_scat_dispersion_real
_atom_type_scat_dispersion_imag
_atom_type_scat_source
F F 0.0170 0.0100 'International Tables Vol C Tables 4.2.6.8 and 6.1.1.4'
N N 0.0060 0.0030 'International Tables Vol C Tables 4.2.6.8 and 6.1.1.4'
Tc Tc -1.4390 0.7590 'International Tables Vol C Tables 4.2.6.8 and 6.1.1.4'

loop_
_geom_angle_atom_site_label_1
_geom_angle_atom_site_label_2
_geom_angle_atom_site_label_3
_geom_angle
_geom_angle_site_symmetry_1
_geom_angle_site_symmetry_3
F1 Tc1 F1 180.0(4) 7 .
F1 Tc1 F1 92.3(2) 7 8
F1 Tc1 F1 87.7(2) . 8
F1 Tc1 F1 87.7(2) 7 2
F1 Tc1 F1 92.3(2) . 2
F1 Tc1 F1 180.0(3) 8 2
F1 Tc1 F1 87.7(2) 7 9
F1 Tc1 F1 92.3(2) . 9
F1 Tc1 F1 87.7(2) 8 9
F1 Tc1 F1 92.3(2) 2 9
F1 Tc1 F1 92.3(2) 7 3
F1 Tc1 F1 87.7(2) . 3
F1 Tc1 F1 92.3(2) 8 3
F1 Tc1 F1 87.7(2) 2 3
F1 Tc1 F1 180.00(8) 9 3

loop_
_geom_bond_atom_site_label_1
_geom_bond_atom_site_label_2
_geom_bond_distance
_geom_bond_site_symmetry_2
Tc1 F1 1.922(6) 7
Tc1 F1 1.922(6) .
Tc1 F1 1.922(6) 8
Tc1 F1 1.922(6) 2
Tc1 F1 1.922(6) 9
Tc1 F1 1.922(6) 3
